data_4328541
loop_
_publ_author_name
'Zheng Ying Wu'
'Paula Brandao'
'Zhi Lin'

_publ_section_title
;
 Crystallization of New Samarium Polyborates
;
_journal_name_full 'Inorganic Chemistry'
_journal_page_first 3088
_journal_page_last 3093
_journal_paper_doi 10.1021/ic202516z
_journal_volume 51
_journal_year 2012
_chemical_formula_sum 'B7 H8 O16 Sm'
_chemical_formula_weight 490.08
_chemical_name_systematic
; 
 ? 
;
_space_group_IT_number 2
_symmetry_cell_setting triclinic
_symmetry_space_group_name_Hall '-P 1'
_symmetry_space_group_name_H-M 'P -1'
_atom_sites_solution_hydrogens geom
_atom_sites_solution_primary direct
_atom_sites_solution_secondary difmap
_audit_creation_method SHELXL-97
_cell_angle_alpha 94.746(4)
_cell_angle_beta 99.049(4)
_cell_angle_gamma 101.916(4)
_cell_formula_units_Z 2
_cell_length_a 6.8185(4)
_cell_length_b 7.1522(5)
_cell_length_c 12.6013(7)
_cell_measurement_temperature 150(2)
_cell_volume 589.57(6)
_computing_cell_refinement 'Bruker SMART'
_computing_data_collection 'Bruker SMART'
_computing_data_reduction 'Bruker SAINT'
_computing_molecular_graphics 'PLATON (Spek, 2008)'
_computing_publication_material 'SHELXL-97 (Sheldrick, 1997)'
_computing_structure_refinement 'SHELXL-97 (Sheldrick, 1997)'
_computing_structure_solution 'SHELXS-97 (Sheldrick, 1990)'
_diffrn_ambient_temperature 150(2)
_diffrn_measured_fraction_theta_full 0.987
_diffrn_measured_fraction_theta_max 0.987
_diffrn_measurement_device_type CCD
_diffrn_measurement_method 'omega and phi scans'
_diffrn_radiation_monochromator graphite
_diffrn_radiation_source 'fine-focus sealed tube'
_diffrn_radiation_type MoK\a
_diffrn_radiation_wavelength 0.71073
_diffrn_reflns_av_R_equivalents 0.0471
_diffrn_reflns_av_sigmaI/netI 0.0602
_diffrn_reflns_limit_h_max 10
_diffrn_reflns_limit_h_min -10
_diffrn_reflns_limit_k_max 10
_diffrn_reflns_limit_k_min -10
_diffrn_reflns_limit_l_max 17
_diffrn_reflns_limit_l_min -19
_diffrn_reflns_number 13104
_diffrn_reflns_theta_full 33.21
_diffrn_reflns_theta_max 33.21
_diffrn_reflns_theta_min 3.24
_diffrn_standards_interval_count 0.5
_diffrn_standards_interval_time 30
_exptl_absorpt_coefficient_mu 5.079
_exptl_absorpt_correction_T_max 0.9510
_exptl_absorpt_correction_T_min 0.2358
_exptl_absorpt_correction_type multi-scan
_exptl_crystal_colour colourless
_exptl_crystal_density_diffrn 2.761
_exptl_crystal_description needle
_exptl_crystal_F_000 466
_exptl_crystal_size_max 0.40
_exptl_crystal_size_mid 0.01
_exptl_crystal_size_min 0.01
_refine_diff_density_max 2.338
_refine_diff_density_min -1.699
_refine_diff_density_rms 0.260
_refine_ls_extinction_method none
_refine_ls_goodness_of_fit_ref 1.076
_refine_ls_hydrogen_treatment mixed
_refine_ls_matrix_type full
_refine_ls_number_parameters 241
_refine_ls_number_reflns 4473
_refine_ls_number_restraints 6
_refine_ls_restrained_S_all 1.076
_refine_ls_R_factor_all 0.0437
_refine_ls_R_factor_gt 0.0342
_refine_ls_shift/su_max 0.000
_refine_ls_shift/su_mean 0.000
_refine_ls_structure_factor_coef Fsqd
_refine_ls_weighting_details 'w=1/[\s^2^(Fo^2^)+(0.0358P)^2^+0.0000P] where P=(Fo^2^+2Fc^2^)/3'
_refine_ls_weighting_scheme calc
_refine_ls_wR_factor_gt 0.0747
_refine_ls_wR_factor_ref 0.0782
_reflns_number_gt 3919
_reflns_number_total 4473
_reflns_threshold_expression >2sigma(I)
_cod_data_source_file ic202516z_si_002.cif
_cod_data_source_block compound1
_cod_depositor_comments
;
The following automatic conversions were performed:

'_refine_ls_weighting_scheme' value 'calc
w=1/[\s^2^(Fo^2^)+(0.0358P)^2^+0.0000P] where P=(Fo^2^+2Fc^2^)/3' was
changed to 'calc'. New tag '_refine_ls_weighting_details' was
created. The value of the new tag was set to
'w=1/[\s^2^(Fo^2^)+(0.0358P)^2^+0.0000P] where P=(Fo^2^+2Fc^2^)/3'.

Automatic conversion script
Id: cif_fix_values 3143 2015-03-26 13:38:13Z robertas 
;
_cod_original_formula_sum 'H8 B7 O16 Sm'
_cod_database_code 4328541

loop_
_symmetry_equiv_pos_as_xyz
'x, y, z'
'-x, -y, -z'

loop_
_atom_site_label
_atom_site_type_symbol
_atom_site_fract_x
_atom_site_fract_y
_atom_site_fract_z
_atom_site_U_iso_or_equiv
_atom_site_adp_type
_atom_site_occupancy
_atom_site_calc_flag
_atom_site_refinement_flags
Sm Sm 0.22360(3) 0.23847(3) 0.455094(14) 0.00425(5) Uani 1 d .
O1 O 0.4529(4) 0.2708(4) 0.6251(2) 0.0054(5) Uani 1 d .
O2 O 0.2964(4) 0.1450(4) 0.7725(2) 0.0084(5) Uani 1 d .
O3 O 0.1751(4) -0.1053(4) 0.4748(2) 0.0050(5) Uani 1 d .
O4 O 0.3117(4) 0.4238(4) 0.3112(2) 0.0071(5) Uani 1 d .
O5 O 0.2908(4) 0.5902(4) 0.4733(2) 0.0051(5) Uani 1 d .
O6 O 0.4018(4) 0.4828(4) 0.7740(2) 0.0073(5) Uani 1 d .
O7 O -0.1125(4) 0.3019(4) 0.3904(2) 0.0067(5) Uani 1 d .
H7 H -0.114(7) 0.407(7) 0.358(4) 0.008 Uiso 1 d .
O8 O 0.0495(4) -0.0097(4) 0.3085(2) 0.0047(5) Uani 1 d .
O9 O 0.1948(4) 0.7159(4) 0.3085(2) 0.0064(5) Uani 1 d D
H9 H 0.234(7) 0.716(7) 0.250(2) 0.008 Uiso 1 d D
O10 O 0.5322(4) 0.1496(4) 0.3992(2) 0.0068(5) Uani 1 d .
H10 H 0.520(7) 0.045(8) 0.388(4) 0.008 Uiso 1 d .
O11 O 0.1275(4) 0.3021(4) 0.6321(2) 0.0058(5) Uani 1 d .
O12 O 0.1001(4) -0.0910(5) 0.8544(2) 0.0130(6) Uani 1 d D
H12 H -0.009(4) -0.163(6) 0.859(4) 0.016 Uiso 1 d D
O13 O 0.3326(4) 0.2384(4) 0.1544(2) 0.0117(6) Uani 1 d D
H13 H 0.387(7) 0.240(8) 0.100(3) 0.014 Uiso 1 d D
B1 B 0.3201(6) 0.2999(6) 0.7033(3) 0.0058(7) Uani 1 d .
B2 B 0.3436(6) 0.6172(6) 0.3679(3) 0.0045(7) Uani 1 d .
B3 B 0.0668(6) -0.1769(6) 0.3649(3) 0.0053(7) Uani 1 d .
B4 B 0.7373(5) 0.2420(6) 0.4587(3) 0.0049(6) Uani 1 d .
B5 B 0.4203(6) 0.3913(6) 0.2290(3) 0.0065(7) Uani 1 d .
B6 B 0.1168(6) 0.0183(6) 0.7731(3) 0.0068(7) Uani 1 d .
O103 O 0.1848(4) 0.5350(5) 0.9297(2) 0.0134(6) Uani 1 d D
H103 H 0.277(5) 0.537(8) 0.894(4) 0.016 Uiso 1 d D
O102 O 0.4799(4) 0.7603(5) 1.0218(2) 0.0149(6) Uani 1 d D
H102 H 0.555(6) 0.812(7) 1.080(2) 0.018 Uiso 1 d D
O101 O 0.1842(4) 0.6840(5) 1.1028(2) 0.0175(7) Uani 1 d D
B100 B 0.2846(7) 0.6622(7) 1.0178(4) 0.0120(8) Uani 1 d .
H101 H 0.072(4) 0.611(6) 1.101(4) 0.014 Uiso 1 d D

loop_
_atom_site_aniso_label
_atom_site_aniso_U_11
_atom_site_aniso_U_22
_atom_site_aniso_U_33
_atom_site_aniso_U_23
_atom_site_aniso_U_13
_atom_site_aniso_U_12
Sm 0.00478(8) 0.00329(9) 0.00444(8) -0.00004(6) 0.00072(5) 0.00064(6)
O1 0.0043(10) 0.0056(13) 0.0056(11) -0.0015(9) 0.0018(8) -0.0002(9)
O2 0.0070(11) 0.0101(14) 0.0077(12) 0.0050(10) 0.0012(9) -0.0002(10)
O3 0.0061(10) 0.0029(12) 0.0054(11) -0.0001(9) -0.0004(8) 0.0007(9)
O4 0.0066(11) 0.0082(14) 0.0082(11) 0.0018(10) 0.0043(9) 0.0031(9)
O5 0.0068(10) 0.0050(13) 0.0042(11) 0.0008(9) 0.0024(8) 0.0020(9)
O6 0.0065(11) 0.0080(14) 0.0063(11) -0.0025(10) 0.0043(9) -0.0015(9)
O7 0.0063(11) 0.0076(13) 0.0087(12) 0.0048(10) 0.0037(9) 0.0038(9)
O8 0.0029(10) 0.0039(12) 0.0067(11) 0.0009(9) -0.0002(8) -0.0001(9)
O9 0.0080(11) 0.0115(14) 0.0032(11) 0.0026(10) 0.0027(8) 0.0077(10)
O10 0.0056(11) 0.0038(13) 0.0100(12) -0.0036(10) -0.0001(9) 0.0021(9)
O11 0.0035(10) 0.0058(13) 0.0082(11) 0.0022(9) 0.0015(8) 0.0004(9)
O12 0.0100(12) 0.0148(16) 0.0126(13) 0.0086(11) 0.0002(10) -0.0024(11)
O13 0.0122(12) 0.0116(15) 0.0089(13) -0.0050(11) 0.0068(10) -0.0040(10)
B1 0.0056(15) 0.0073(19) 0.0046(16) -0.0018(14) 0.0012(12) 0.0023(13)
B2 0.0042(15) 0.0040(18) 0.0045(15) 0.0021(13) -0.0003(12) -0.0010(13)
B3 0.0028(14) 0.0071(19) 0.0065(16) -0.0003(14) 0.0023(12) 0.0019(13)
B4 0.0023(14) 0.0061(18) 0.0062(16) 0.0011(13) 0.0006(11) 0.0006(12)
B5 0.0053(15) 0.0057(19) 0.0092(17) 0.0017(14) 0.0014(13) 0.0020(13)
B6 0.0053(15) 0.009(2) 0.0063(16) 0.0015(14) 0.0011(12) 0.0025(14)
O103 0.0118(13) 0.0177(16) 0.0088(12) -0.0046(11) 0.0052(10) -0.0013(11)
O102 0.0090(12) 0.0235(18) 0.0090(13) -0.0021(12) 0.0016(10) -0.0017(11)
O101 0.0113(13) 0.0256(19) 0.0111(13) -0.0053(12) 0.0035(10) -0.0043(12)
B100 0.0090(17) 0.015(2) 0.0115(19) 0.0011(16) 0.0019(14) 0.0019(16)

loop_
_atom_type_symbol
_atom_type_description
_atom_type_scat_dispersion_real
_atom_type_scat_dispersion_imag
_atom_type_scat_source
B B 0.0013 0.0007 'International Tables Vol C Tables 4.2.6.8 and 6.1.1.4'
H H 0.0000 0.0000 'International Tables Vol C Tables 4.2.6.8 and 6.1.1.4'
O O 0.0106 0.0060 'International Tables Vol C Tables 4.2.6.8 and 6.1.1.4'
Sm Sm -0.1638 3.4418 'International Tables Vol C Tables 4.2.6.8 and 6.1.1.4'

loop_
_geom_angle_atom_site_label_1
_geom_angle_atom_site_label_2
_geom_angle_atom_site_label_3
_geom_angle
_geom_angle_site_symmetry_1
_geom_angle_site_symmetry_3
O1 Sm O4 121.68(9) . .
O1 Sm O8 138.77(9) . .
O4 Sm O8 84.11(9) . .
O1 Sm O5 87.13(9) . .
O4 Sm O5 56.95(8) . .
O8 Sm O5 133.17(8) . .
O1 Sm O3 82.83(9) . .
O4 Sm O3 132.92(9) . .
O8 Sm O3 57.54(8) . .
O5 Sm O3 168.99(8) . .
O1 Sm O7 137.44(8) . .
O4 Sm O7 81.69(8) . .
O8 Sm O7 72.14(9) . .
O5 Sm O7 76.97(9) . .
O3 Sm O7 107.61(9) . .
O1 Sm O11 56.18(8) . .
O4 Sm O11 136.37(9) . .
O8 Sm O11 127.92(8) . .
O5 Sm O11 80.00(8) . .
O3 Sm O11 90.62(9) . .
O7 Sm O11 82.05(8) . .
O1 Sm O10 77.27(8) . .
O4 Sm O10 72.17(9) . .
O8 Sm O10 82.16(8) . .
O5 Sm O10 106.07(9) . .
O3 Sm O10 76.15(9) . .
O7 Sm O10 144.98(9) . .
O11 Sm O10 132.96(8) . .
O1 Sm B3 111.03(10) . .
O4 Sm B3 109.18(10) . .
O8 Sm B3 28.69(10) . .
O5 Sm B3 161.76(10) . .
O3 Sm B3 28.85(9) . .
O7 Sm B3 89.85(10) . .
O11 Sm B3 110.98(10) . .
O10 Sm B3 77.59(9) . .
O1 Sm B2 104.57(10) . .
O4 Sm B2 28.60(10) . .
O8 Sm B2 110.05(10) . .
O5 Sm B2 28.41(9) . .
O3 Sm B2 160.76(10) . .
O7 Sm B2 79.19(10) . .
O11 Sm B2 108.31(10) . .
O10 Sm B2 88.03(10) . .
B3 Sm B2 137.15(11) . .
O1 Sm B1 27.96(9) . .
O4 Sm B1 135.89(11) . .
O8 Sm B1 139.91(10) . .
O5 Sm B1 83.63(10) . .
O3 Sm B1 85.38(10) . .
O7 Sm B1 110.10(9) . .
O11 Sm B1 28.24(9) . .
O10 Sm B1 104.90(9) . .
B3 Sm B1 113.07(11) . .
B2 Sm B1 109.60(11) . .
B2 O1 B1 124.0(3) 2_666 .
B2 O1 Sm 117.3(2) 2_666 .
B1 O1 Sm 101.85(19) . .
B6 O2 B1 124.5(3) . .
B3 O3 B4 118.4(3) . 2_656
B3 O3 Sm 97.0(2) . .
B4 O3 Sm 141.3(2) 2_656 .
B5 O4 B2 119.9(3) . .
B5 O4 Sm 131.5(2) . .
B2 O4 Sm 99.17(19) . .
B2 O5 B4 118.7(3) . 2_666
B2 O5 Sm 98.1(2) . .
B4 O5 Sm 142.2(2) 2_666 .
B5 O6 B1 125.4(3) 2_666 .
B4 O7 Sm 114.1(2) 1_455 .
B4 O7 H7 120(3) 1_455 .
Sm O7 H7 117(3) . .
B6 O8 B3 120.3(3) 2_556 .
B6 O8 Sm 131.6(2) 2_556 .
B3 O8 Sm 98.3(2) . .
B2 O9 B3 122.4(3) . 1_565
B2 O9 H9 100(3) . .
B3 O9 H9 136(3) 1_565 .
B4 O10 Sm 120.6(2) . .
B4 O10 H10 112(4) . .
Sm O10 H10 112(4) . .
B3 O11 B1 124.6(3) 2_556 .
B3 O11 Sm 109.4(2) 2_556 .
B1 O11 Sm 99.69(19) . .
B6 O12 H12 122(4) . .
B5 O13 H13 112(4) . .
O2 B1 O1 111.8(3) . .
O2 B1 O6 107.8(3) . .
O1 B1 O6 111.3(3) . .
O2 B1 O11 112.2(3) . .
O1 B1 O11 102.2(3) . .
O6 B1 O11 111.6(3) . .
O2 B1 Sm 124.5(2) . .
O1 B1 Sm 50.19(15) . .
O6 B1 Sm 127.7(2) . .
O11 B1 Sm 52.07(15) . .
O1 B2 O5 112.4(3) 2_666 .
O1 B2 O4 113.1(3) 2_666 .
O5 B2 O4 105.6(3) . .
O1 B2 O9 109.6(3) 2_666 .
O5 B2 O9 108.1(3) . .
O4 B2 O9 107.6(3) . .
O1 B2 Sm 126.6(2) 2_666 .
O5 B2 Sm 53.53(17) . .
O4 B2 Sm 52.23(16) . .
O9 B2 Sm 123.8(2) . .
O11 B3 O8 113.5(3) 2_556 .
O11 B3 O3 110.1(3) 2_556 .
O8 B3 O3 107.2(3) . .
O11 B3 O9 110.2(3) 2_556 1_545
O8 B3 O9 107.1(3) . 1_545
O3 B3 O9 108.6(3) . 1_545
O11 B3 Sm 128.8(2) 2_556 .
O8 B3 Sm 53.01(17) . .
O3 B3 Sm 54.17(17) . .
O9 B3 Sm 121.0(2) 1_545 .
O7 B4 O10 114.7(3) 1_655 .
O7 B4 O5 110.7(3) 1_655 2_666
O10 B4 O5 104.9(3) . 2_666
O7 B4 O3 104.0(3) 1_655 2_656
O10 B4 O3 110.8(3) . 2_656
O5 B4 O3 111.9(3) 2_666 2_656
O13 B5 O6 124.8(3) . 2_666
O13 B5 O4 115.9(3) . .
O6 B5 O4 119.2(3) 2_666 .
O12 B6 O2 119.8(3) . .
O12 B6 O8 120.8(3) . 2_556
O2 B6 O8 119.4(3) . 2_556
B100 O103 H103 101(4) . .
B100 O102 H102 122(4) . .
B100 O101 H101 119(4) . .
O102 B100 O103 120.6(4) . .
O102 B100 O101 121.3(4) . .
O103 B100 O101 118.1(4) . .

loop_
_geom_bond_atom_site_label_1
_geom_bond_atom_site_label_2
_geom_bond_distance
_geom_bond_site_symmetry_2
Sm O1 2.409(2) .
Sm O4 2.412(3) .
Sm O8 2.422(3) .
Sm O5 2.447(3) .
Sm O3 2.451(3) .
Sm O7 2.455(3) .
Sm O11 2.455(2) .
Sm O10 2.504(3) .
Sm B3 3.001(4) .
Sm B2 3.012(4) .
Sm B1 3.069(4) .
O1 B2 1.437(4) 2_666
O1 B1 1.470(4) .
O2 B6 1.366(5) .
O2 B1 1.464(5) .
O3 B3 1.459(5) .
O3 B4 1.494(5) 2_656
O4 B5 1.396(5) .
O4 B2 1.461(5) .
O5 B2 1.447(4) .
O5 B4 1.479(5) 2_666
O6 B5 1.361(5) 2_666
O6 B1 1.471(5) .
O7 B4 1.460(4) 1_455
O7 H7 0.89(5) .
O8 B6 1.394(4) 2_556
O8 B3 1.456(5) .
O9 B2 1.494(5) .
O9 B3 1.496(5) 1_565
O9 H9 0.825(10) .
O10 B4 1.470(4) .
O10 H10 0.73(5) .
O11 B3 1.446(5) 2_556
O11 B1 1.473(5) .
O12 B6 1.343(5) .
O12 H12 0.827(10) .
O13 B5 1.349(5) .
O13 H13 0.828(10) .
B2 O1 1.437(4) 2_666
B3 O11 1.446(5) 2_556
B3 O9 1.496(5) 1_545
B4 O7 1.460(4) 1_655
B4 O5 1.479(5) 2_666
B4 O3 1.494(5) 2_656
B5 O6 1.361(5) 2_666
B6 O8 1.394(4) 2_556
O103 B100 1.365(6) .
O103 H103 0.831(10) .
O102 B100 1.362(5) .
O102 H102 0.830(10) .
O101 B100 1.374(5) .
O101 H101 0.831(10) .
